data_7703025
loop_
_publ_author_name
'Arnold, Polly L.'
'Wang, Kai'
'Gray, Steven J.'
'Moreau, Liane M.'
'Booth, Corwin H.'
'Curcio, Massimiliano'
'Wells, Jordann A. L.'
'Slawin, Alexandra M. Z.'

_publ_section_title
;
 Dicerium letterbox-shaped tetraphenolates: f-block complexes designed for
 two-electron chemistry.
;
_journal_issue 3
_journal_name_full 'Dalton transactions (Cambridge, England : 2003)'
_journal_page_first 877
_journal_page_last 884
_journal_paper_doi 10.1039/c9dt03291f
_journal_volume 49
_journal_year 2020
_chemical_formula_moiety 'C64 H86 O4'
_chemical_formula_sum 'C64 H86 O4'
_chemical_formula_weight 919.32
_space_group_crystal_system monoclinic
_space_group_IT_number 14
_space_group_name_Hall '-P 2yn'
_space_group_name_H-M_alt 'P 1 21/n 1'
_atom_sites_solution_hydrogens geom
_atom_sites_solution_primary dual
_audit_creation_date 2019-07-08
_audit_creation_method
;
Olex2 1.2
(compiled 2018.05.29 svn.r3508 for OlexSys, GUI svn.r5506)
;
_audit_update_record
;
2019-07-18 deposited with the CCDC.	2019-12-09 downloaded from the CCDC.
;
_cell_angle_alpha 90
_cell_angle_beta 97.547(5)
_cell_angle_gamma 90
_cell_formula_units_Z 2
_cell_length_a 10.9580(6)
_cell_length_b 18.2710(10)
_cell_length_c 14.4742(7)
_cell_measurement_reflns_used 5590
_cell_measurement_temperature 120.00(14)
_cell_measurement_theta_max 21.1930
_cell_measurement_theta_min 3.0470
_cell_volume 2872.8(3)
_computing_cell_refinement 'CrysAlisPro 1.171.38.46 (Rigaku OD, 2015)'
_computing_data_collection 'CrysAlisPro 1.171.38.46 (Rigaku OD, 2015)'
_computing_data_reduction 'CrysAlisPro 1.171.38.46 (Rigaku OD, 2015)'
_computing_molecular_graphics 'Olex2 (Dolomanov et al., 2009)'
_computing_publication_material 'Olex2 (Dolomanov et al., 2009)'
_computing_structure_refinement 'ShelXL (Sheldrick, 2015)'
_computing_structure_solution 'ShelXT (Sheldrick, 2015)'
_diffrn_ambient_environment N~2~
_diffrn_ambient_temperature 120.00(14)
_diffrn_detector 'CCD plate'
_diffrn_detector_area_resol_mean 16.1042
_diffrn_detector_type Eos
_diffrn_measured_fraction_theta_full 0.998
_diffrn_measured_fraction_theta_max 0.999
_diffrn_measurement_details
;
List of Runs (angles in degrees, time in seconds):

  # Type    Start    End  Width  t~exp~   \w     \q     \k     \f   Frames
#--------------------------------------------------------------------------
  1  \w    -25.00  22.00   1.00   15.00    --  -18.53 -99.00  30.00   47
  2  \w    -88.00  10.00   1.00   15.00    --  -18.53 -77.00 150.00   98
  3  \w    -89.00   4.00   1.00   15.00    --  -18.53 -37.00  60.00   93
  4  \w    -25.00  22.00   1.00   15.00    --  -18.53 -99.00 -90.00   47
  5  \w    -48.00  39.00   1.00   15.00    --   20.25 -57.00 -60.00   87
  6  \w    -48.00  39.00   1.00   15.00    --   20.25 -57.00-120.00   87
  7  \w    -48.00  39.00   1.00   15.00    --   20.25 -57.00   0.00   87
  8  \w    -93.00 -34.00   1.00   15.00    --  -18.53-179.00  30.00   59
  9  \w      2.00  89.00   1.00   15.00    --   20.25  57.00  30.00   87
 10  \w    -25.00  61.00   1.00   15.00    --   20.25 -99.00-180.00   86
 11  \w    -50.00  43.00   1.00   15.00    --   20.25 -37.00  30.00   93
 12  \w    -25.00  61.00   1.00   15.00    --   20.25 -99.00  30.00   86
 13  \w     -8.00  89.00   1.00   15.00    --   20.25  77.00 -60.00   97
 14  \w    -64.00  16.00   1.00   15.00    --  -18.53 109.00-160.00   80
 15  \w    -25.00  22.00   1.00   15.00    --  -18.53 -99.00-180.00   47
 16  \w    -87.00   0.00   1.00   15.00    --  -18.53 -57.00-150.00   87
 17  \w    -93.00 -34.00   1.00   15.00    --  -18.53-179.00  90.00   59
 18  \w    -25.00  57.00   1.00   15.00    --   20.25 -99.00 -60.00   82
 19  \w    -25.00  61.00   1.00   15.00    --   20.25 -99.00 150.00   86
;
_diffrn_measurement_device 'four-circle diffractometer'
_diffrn_measurement_device_type 'Xcalibur, Eos'
_diffrn_measurement_method '\w scans'
_diffrn_orient_matrix_type 'CrysAlisPro convention (1999,Acta A55,543-557)'
_diffrn_orient_matrix_UB_11 -0.0339838000
_diffrn_orient_matrix_UB_12 -0.0331077000
_diffrn_orient_matrix_UB_13 -0.0055909000
_diffrn_orient_matrix_UB_21 -0.0477094000
_diffrn_orient_matrix_UB_22 0.0183160000
_diffrn_orient_matrix_UB_23 -0.0289086000
_diffrn_orient_matrix_UB_31 0.0288811000
_diffrn_orient_matrix_UB_32 -0.0086775000
_diffrn_orient_matrix_UB_33 -0.0396942000
_diffrn_radiation_monochromator graphite
_diffrn_radiation_probe x-ray
_diffrn_radiation_type MoK\a
_diffrn_radiation_wavelength 0.71073
_diffrn_reflns_av_R_equivalents 0.1614
_diffrn_reflns_av_unetI/netI 0.0787
_diffrn_reflns_Laue_measured_fraction_full 0.998
_diffrn_reflns_Laue_measured_fraction_max 0.999
_diffrn_reflns_limit_h_max 13
_diffrn_reflns_limit_h_min -13
_diffrn_reflns_limit_k_max 22
_diffrn_reflns_limit_k_min -22
_diffrn_reflns_limit_l_max 18
_diffrn_reflns_limit_l_min -18
_diffrn_reflns_number 85016
_diffrn_reflns_point_group_measured_fraction_full 0.998
_diffrn_reflns_point_group_measured_fraction_max 0.999
_diffrn_reflns_theta_full 25.242
_diffrn_reflns_theta_max 26.367
_diffrn_reflns_theta_min 2.839
_diffrn_source 'fine-focus sealed X-ray tube'
_diffrn_source_type 'Enhance (Mo) X-ray Source'
_exptl_absorpt_coefficient_mu 0.064
_exptl_absorpt_correction_T_max 0.999
_exptl_absorpt_correction_T_min 0.993
_exptl_absorpt_correction_type analytical
_exptl_absorpt_process_details
;
CrysAlisPro 1.171.38.46 (Rigaku Oxford Diffraction, 2015)
Analytical numeric absorption correction using a multifaceted crystal
			model based on expressions derived by R.C. Clark & J.S. Reid.
(Clark, R. C. & Reid, J. S. (1995). Acta Cryst. A51, 887-897)
Empirical absorption correction using spherical harmonics,
 implemented in SCALE3 ABSPACK scaling algorithm.
;
_exptl_crystal_colour 'clear colourless'
_exptl_crystal_colour_lustre clear
_exptl_crystal_colour_primary colourless
_exptl_crystal_density_diffrn 1.063
_exptl_crystal_description needle
_exptl_crystal_F_000 1004
_exptl_crystal_size_max 0.427
_exptl_crystal_size_mid 0.091
_exptl_crystal_size_min 0.063
_refine_diff_density_max 0.281
_refine_diff_density_min -0.191
_refine_diff_density_rms 0.045
_refine_ls_extinction_method none
_refine_ls_goodness_of_fit_ref 1.031
_refine_ls_hydrogen_treatment constr
_refine_ls_matrix_type full
_refine_ls_number_parameters 350
_refine_ls_number_reflns 5866
_refine_ls_number_restraints 0
_refine_ls_restrained_S_all 1.031
_refine_ls_R_factor_all 0.1238
_refine_ls_R_factor_gt 0.0709
_refine_ls_shift/su_max 0.000
_refine_ls_shift/su_mean 0.000
_refine_ls_structure_factor_coef Fsqd
_refine_ls_weighting_details 'w=1/[\s^2^(Fo^2^)+(0.0474P)^2^+1.7140P] where P=(Fo^2^+2Fc^2^)/3'
_refine_ls_weighting_scheme calc
_refine_ls_wR_factor_gt 0.1331
_refine_ls_wR_factor_ref 0.1525
_reflns_Friedel_coverage 0.000
_reflns_number_gt 3757
_reflns_number_total 5866
_reflns_threshold_expression 'I > 2\s(I)'
_cod_data_source_file c9dt03291f2.cif
_cod_data_source_block p17095_orth
_cod_depositor_comments 'Adding full bibliography for 7703018--7703028.cif.'
_cod_database_code 7703025
_shelx_shelxl_version_number 2018/3
_chemical_oxdiff_formula 'C100 H100 Ce1 O5'
_shelx_space_group_comment
;
The symmetry employed for this shelxl refinement is uniquely defined
by the following loop, which should always be used as a source of
symmetry information in preference to the above space-group names.
They are only intended as comments.
;
_reflns_odcompleteness_completeness 99.82
_reflns_odcompleteness_iscentric 1
_reflns_odcompleteness_theta 26.32
_olex2_refinement_description
;
1. Fixed Uiso
 At 1.2 times of:
  All C(H) groups
 At 1.5 times of:
  All C(H,H,H) groups
2. Others
 Sof(C242)=Sof(H24d)=Sof(H24e)=Sof(H24f)=Sof(C244)=Sof(H24j)=Sof(H24k)=
 Sof(H24l)=Sof(C246)=Sof(H24p)=Sof(H24q)=Sof(H24r)=1-FVAR(1)
 Sof(C241)=Sof(H24a)=Sof(H24b)=Sof(H24c)=Sof(C243)=Sof(H24g)=Sof(H24h)=
 Sof(H24i)=Sof(C245)=Sof(H24m)=Sof(H24n)=Sof(H24o)=FVAR(1)
3.a Ternary CH refined with riding coordinates:
 C1(H1)
3.b Aromatic/amide H refined with riding coordinates:
 C3(H3), C4(H4), C13(H13), C15(H15), C23(H23), C25(H25)
3.c Idealised Me refined as rotating group:
 C121(H12a,H12b,H12c), C122(H12d,H12e,H12f), C123(H12g,H12h,H12i), C141(H14a,
 H14b,H14c), C142(H14d,H14e,H14f), C143(H14g,H14h,H14i), C221(H22a,H22b,H22c),
 C222(H22d,H22e,H22f), C223(H22g,H22h,H22i), C241(H24a,H24b,H24c), C242(H24d,
 H24e,H24f), C243(H24g,H24h,H24i), C244(H24j,H24k,H24l), C245(H24m,H24n,H24o),
 C246(H24p,H24q,H24r)
;
_olex2_submission_special_instructions 'No special instructions were received'
_oxdiff_exptl_absorpt_empirical_details
;
Empirical correction (ABSPACK) includes:
- Absorption correction using spherical harmonics
- Frame scaling
;
_oxdiff_exptl_absorpt_empirical_full_max 1.893
_oxdiff_exptl_absorpt_empirical_full_min 0.714

loop_
_space_group_symop_operation_xyz
'x, y, z'
'-x+1/2, y+1/2, -z+1/2'
'-x, -y, -z'
'x-1/2, -y-1/2, z-1/2'

loop_
_atom_site_label
_atom_site_type_symbol
_atom_site_fract_x
_atom_site_fract_y
_atom_site_fract_z
_atom_site_U_iso_or_equiv
_atom_site_adp_type
_atom_site_occupancy
_atom_site_site_symmetry_order
_atom_site_calc_flag
_atom_site_refinement_flags_posn
_atom_site_refinement_flags_occupancy
_atom_site_disorder_assembly
_atom_site_disorder_group
O001 O 0.47901(14) 0.58281(9) 0.79574(10) 0.0254(4) Uani 1 1 d . . . .
O002 O 0.25402(16) 0.64185(9) 0.79790(12) 0.0330(4) Uani 1 1 d . . . .
C1 C 0.4039(2) 0.59924(13) 0.63120(15) 0.0210(5) Uani 1 1 d . . . .
H1 H 0.326691 0.621052 0.601967 0.025 Uiso 1 1 calc R . . .
C2 C 0.4553(2) 0.54908(13) 0.56240(15) 0.0205(5) Uani 1 1 d . . . .
C3 C 0.5758(2) 0.52431(14) 0.57717(16) 0.0250(6) Uani 1 1 d . . . .
H3 H 0.627888 0.540587 0.629002 0.030 Uiso 1 1 calc R . . .
C4 C 0.3800(2) 0.52435(13) 0.48408(16) 0.0242(6) Uani 1 1 d . . . .
H4 H 0.299044 0.540580 0.472496 0.029 Uiso 1 1 calc R . . .
C10 C 0.3816(2) 0.55866(13) 0.72635(16) 0.0222(5) Uani 1 1 d . . . .
C11 C 0.2578(2) 0.58833(13) 0.74798(16) 0.0231(5) Uani 1 1 d . . . .
C12 C 0.1472(2) 0.55010(13) 0.70109(16) 0.0229(5) Uani 1 1 d . . . .
C13 C 0.1631(2) 0.47934(13) 0.67884(16) 0.0245(6) Uani 1 1 d . . . .
H13 H 0.094326 0.453873 0.651170 0.029 Uiso 1 1 calc R . . .
C14 C 0.2800(2) 0.43939(13) 0.69482(16) 0.0236(5) Uani 1 1 d . . . .
C15 C 0.3834(2) 0.47738(13) 0.72010(15) 0.0241(6) Uani 1 1 d . . . .
H15 H 0.457619 0.452563 0.734001 0.029 Uiso 1 1 calc R . . .
C20 C 0.4912(2) 0.65902(13) 0.67069(16) 0.0227(5) Uani 1 1 d . . . .
C21 C 0.5299(2) 0.64568(13) 0.76383(16) 0.0220(5) Uani 1 1 d . . . .
C22 C 0.6140(2) 0.69053(14) 0.81784(16) 0.0247(6) Uani 1 1 d . . . .
C23 C 0.6536(2) 0.75077(14) 0.77063(17) 0.0278(6) Uani 1 1 d . . . .
H23 H 0.709741 0.782288 0.804006 0.033 Uiso 1 1 calc R . . .
C24 C 0.6155(2) 0.76746(14) 0.67689(17) 0.0275(6) Uani 1 1 d . . . .
C25 C 0.5332(2) 0.71937(13) 0.62633(17) 0.0252(6) Uani 1 1 d . . . .
H25 H 0.506868 0.727758 0.563497 0.030 Uiso 1 1 calc R . . .
C120 C 0.0247(2) 0.59022(14) 0.68409(17) 0.0274(6) Uani 1 1 d . . . .
C121 C 0.0430(2) 0.66040(14) 0.62839(18) 0.0348(7) Uani 1 1 d . . . .
H12A H 0.106430 0.689776 0.662238 0.052 Uiso 1 1 calc GR . . .
H12B H -0.032531 0.687637 0.619326 0.052 Uiso 1 1 calc GR . . .
H12C H 0.066555 0.647488 0.568912 0.052 Uiso 1 1 calc GR . . .
C122 C -0.0218(2) 0.60973(16) 0.77613(19) 0.0395(7) Uani 1 1 d . . . .
H12D H -0.033454 0.565718 0.810124 0.059 Uiso 1 1 calc GR . . .
H12E H -0.098617 0.635392 0.763599 0.059 Uiso 1 1 calc GR . . .
H12F H 0.037567 0.640315 0.812433 0.059 Uiso 1 1 calc GR . . .
C123 C -0.0745(2) 0.54446(15) 0.62616(19) 0.0359(7) Uani 1 1 d . . . .
H12G H -0.045834 0.530039 0.568957 0.054 Uiso 1 1 calc GR . . .
H12H H -0.148185 0.573009 0.612520 0.054 Uiso 1 1 calc GR . . .
H12I H -0.091585 0.501630 0.660666 0.054 Uiso 1 1 calc GR . . .
C140 C 0.2754(2) 0.35633(13) 0.68132(17) 0.0279(6) Uani 1 1 d . . . .
C141 C 0.1941(3) 0.32308(15) 0.7488(2) 0.0446(8) Uani 1 1 d . . . .
H14A H 0.193806 0.270747 0.742823 0.067 Uiso 1 1 calc GR . . .
H14B H 0.111660 0.341291 0.734336 0.067 Uiso 1 1 calc GR . . .
H14C H 0.225971 0.336352 0.811517 0.067 Uiso 1 1 calc GR . . .
C142 C 0.2230(3) 0.33801(16) 0.5813(2) 0.0477(8) Uani 1 1 d . . . .
H14D H 0.141843 0.358358 0.567724 0.072 Uiso 1 1 calc GR . . .
H14E H 0.218940 0.285839 0.573691 0.072 Uiso 1 1 calc GR . . .
H14F H 0.275137 0.358302 0.539469 0.072 Uiso 1 1 calc GR . . .
C143 C 0.4034(2) 0.32238(15) 0.6998(2) 0.0408(7) Uani 1 1 d . . . .
H14G H 0.455232 0.343386 0.658231 0.061 Uiso 1 1 calc GR . . .
H14H H 0.397571 0.270493 0.689800 0.061 Uiso 1 1 calc GR . . .
H14I H 0.438089 0.331904 0.763087 0.061 Uiso 1 1 calc GR . . .
C220 C 0.6548(2) 0.67518(15) 0.92139(16) 0.0286(6) Uani 1 1 d . . . .
C221 C 0.7130(2) 0.59877(16) 0.93432(18) 0.0394(7) Uani 1 1 d . . . .
H22A H 0.654239 0.562561 0.909382 0.059 Uiso 1 1 calc GR . . .
H22B H 0.736985 0.589645 0.999495 0.059 Uiso 1 1 calc GR . . .
H22C H 0.784145 0.596358 0.902174 0.059 Uiso 1 1 calc GR . . .
C222 C 0.5408(2) 0.67876(16) 0.97354(18) 0.0372(7) Uani 1 1 d . . . .
H22D H 0.504622 0.726601 0.966159 0.056 Uiso 1 1 calc GR . . .
H22E H 0.565160 0.669145 1.038557 0.056 Uiso 1 1 calc GR . . .
H22F H 0.481811 0.642777 0.948357 0.056 Uiso 1 1 calc GR . . .
C223 C 0.7492(2) 0.73141(17) 0.96414(18) 0.0425(8) Uani 1 1 d . . . .
H22G H 0.821082 0.729144 0.932834 0.064 Uiso 1 1 calc GR . . .
H22H H 0.771609 0.720817 1.029115 0.064 Uiso 1 1 calc GR . . .
H22I H 0.714090 0.779561 0.957301 0.064 Uiso 1 1 calc GR . . .
C240 C 0.6631(2) 0.83619(15) 0.63262(18) 0.0321(6) Uani 1 1 d . . . .
C241 C 0.6391(5) 0.9030(2) 0.6879(4) 0.0533(17) Uani 0.666(5) 1 d . P A 1
H24A H 0.552068 0.908430 0.688595 0.080 Uiso 0.666(5) 1 calc GR P A 1
H24B H 0.670506 0.945434 0.659784 0.080 Uiso 0.666(5) 1 calc GR P A 1
H24C H 0.679319 0.897877 0.750565 0.080 Uiso 0.666(5) 1 calc GR P A 1
C242 C 0.7482(12) 0.8872(6) 0.7063(8) 0.073(4) Uani 0.334(5) 1 d . P A 2
H24D H 0.708988 0.893442 0.761348 0.110 Uiso 0.334(5) 1 calc GR P A 2
H24E H 0.759257 0.934110 0.678757 0.110 Uiso 0.334(5) 1 calc GR P A 2
H24F H 0.826941 0.864293 0.722677 0.110 Uiso 0.334(5) 1 calc GR P A 2
C243 C 0.8012(4) 0.8270(3) 0.6285(4) 0.0428(13) Uani 0.666(5) 1 d . P A 1
H24G H 0.843127 0.819673 0.690291 0.064 Uiso 0.666(5) 1 calc GR P A 1
H24H H 0.832593 0.870239 0.602101 0.064 Uiso 0.666(5) 1 calc GR P A 1
H24I H 0.814447 0.785476 0.590465 0.064 Uiso 0.666(5) 1 calc GR P A 1
C244 C 0.7280(11) 0.8216(6) 0.5561(9) 0.074(4) Uani 0.334(5) 1 d . P A 2
H24J H 0.798974 0.792106 0.576577 0.111 Uiso 0.334(5) 1 calc GR P A 2
H24K H 0.753824 0.866884 0.531192 0.111 Uiso 0.334(5) 1 calc GR P A 2
H24L H 0.675285 0.795850 0.508682 0.111 Uiso 0.334(5) 1 calc GR P A 2
C245 C 0.6016(4) 0.8481(2) 0.5310(3) 0.0463(14) Uani 0.666(5) 1 d . P A 1
H24M H 0.619536 0.807197 0.493335 0.069 Uiso 0.666(5) 1 calc GR P A 1
H24N H 0.633027 0.892097 0.506619 0.069 Uiso 0.666(5) 1 calc GR P A 1
H24O H 0.514094 0.852312 0.530020 0.069 Uiso 0.666(5) 1 calc GR P A 1
C246 C 0.5497(9) 0.8897(6) 0.6011(8) 0.062(4) Uani 0.334(5) 1 d . P A 2
H24P H 0.488097 0.863906 0.560263 0.093 Uiso 0.334(5) 1 calc GR P A 2
H24Q H 0.577858 0.931090 0.568932 0.093 Uiso 0.334(5) 1 calc GR P A 2
H24R H 0.515185 0.906122 0.655030 0.093 Uiso 0.334(5) 1 calc GR P A 2

loop_
_atom_site_aniso_label
_atom_site_aniso_U_11
_atom_site_aniso_U_22
_atom_site_aniso_U_33
_atom_site_aniso_U_23
_atom_site_aniso_U_13
_atom_site_aniso_U_12
O001 0.0249(9) 0.0286(10) 0.0219(9) -0.0020(8) -0.0002(7) -0.0059(8)
O002 0.0345(10) 0.0286(10) 0.0365(10) -0.0085(9) 0.0071(8) -0.0013(8)
C1 0.0187(12) 0.0218(13) 0.0226(12) -0.0016(10) 0.0023(10) -0.0006(10)
C2 0.0206(12) 0.0209(13) 0.0202(12) -0.0022(10) 0.0040(10) -0.0042(10)
C3 0.0199(13) 0.0313(15) 0.0223(13) -0.0071(11) -0.0022(10) -0.0028(11)
C4 0.0160(12) 0.0301(14) 0.0261(13) -0.0033(12) 0.0012(10) 0.0012(11)
C10 0.0209(13) 0.0244(14) 0.0211(12) -0.0058(11) 0.0018(10) -0.0032(11)
C11 0.0308(14) 0.0170(13) 0.0221(12) -0.0004(11) 0.0061(10) -0.0025(11)
C12 0.0231(13) 0.0238(14) 0.0225(13) 0.0021(11) 0.0055(10) -0.0014(11)
C13 0.0239(13) 0.0232(14) 0.0256(13) 0.0008(11) 0.0006(10) -0.0060(11)
C14 0.0304(14) 0.0210(13) 0.0196(12) 0.0014(10) 0.0038(10) 0.0007(11)
C15 0.0262(13) 0.0238(13) 0.0220(12) 0.0012(11) 0.0017(10) 0.0019(11)
C20 0.0194(12) 0.0260(14) 0.0231(12) -0.0048(11) 0.0049(10) 0.0012(10)
C21 0.0190(12) 0.0211(13) 0.0265(13) -0.0051(11) 0.0056(10) 0.0013(10)
C22 0.0188(13) 0.0292(14) 0.0261(13) -0.0090(11) 0.0034(10) 0.0019(11)
C23 0.0209(13) 0.0278(14) 0.0350(15) -0.0118(12) 0.0049(11) -0.0059(11)
C24 0.0235(13) 0.0274(14) 0.0327(14) -0.0025(12) 0.0078(11) 0.0009(11)
C25 0.0243(13) 0.0263(14) 0.0248(13) -0.0024(11) 0.0029(11) 0.0006(11)
C120 0.0229(13) 0.0257(14) 0.0336(14) 0.0027(12) 0.0032(11) 0.0008(11)
C121 0.0363(16) 0.0290(15) 0.0388(16) 0.0044(13) 0.0032(13) 0.0015(12)
C122 0.0340(16) 0.0394(17) 0.0484(17) 0.0045(14) 0.0172(14) 0.0084(13)
C123 0.0219(14) 0.0356(16) 0.0495(17) 0.0060(14) 0.0022(12) 0.0001(12)
C140 0.0313(15) 0.0207(13) 0.0311(14) 0.0022(11) 0.0016(11) 0.0000(11)
C141 0.0478(18) 0.0275(16) 0.061(2) 0.0087(15) 0.0176(15) -0.0003(14)
C142 0.065(2) 0.0270(16) 0.0482(18) -0.0100(14) -0.0038(16) -0.0005(15)
C143 0.0421(17) 0.0233(15) 0.0576(19) -0.0009(14) 0.0084(14) 0.0021(13)
C220 0.0235(13) 0.0379(16) 0.0237(13) -0.0084(12) 0.0009(11) -0.0034(12)
C221 0.0321(16) 0.057(2) 0.0283(14) 0.0017(14) 0.0014(12) 0.0026(14)
C222 0.0344(16) 0.0494(18) 0.0286(14) -0.0135(13) 0.0074(12) -0.0047(14)
C223 0.0355(17) 0.062(2) 0.0288(15) -0.0094(14) 0.0014(12) -0.0117(15)
C240 0.0265(14) 0.0330(16) 0.0381(15) -0.0044(13) 0.0084(12) -0.0073(12)
C241 0.061(4) 0.031(3) 0.074(4) -0.007(3) 0.034(3) -0.011(2)
C242 0.067(9) 0.065(8) 0.085(8) 0.004(7) 0.001(7) -0.043(7)
C243 0.030(3) 0.049(3) 0.050(3) 0.007(2) 0.009(2) -0.003(2)
C244 0.069(9) 0.065(8) 0.093(10) -0.003(7) 0.027(8) -0.004(7)
C245 0.047(3) 0.033(3) 0.058(3) 0.012(2) 0.003(2) -0.008(2)
C246 0.051(6) 0.048(6) 0.085(9) 0.017(6) 0.004(6) -0.001(5)

loop_
_atom_type_symbol
_atom_type_description
_atom_type_scat_dispersion_real
_atom_type_scat_dispersion_imag
_atom_type_scat_source
C C 0.0033 0.0016 'International Tables Vol C Tables 4.2.6.8 and 6.1.1.4'
H H 0.0000 0.0000 'International Tables Vol C Tables 4.2.6.8 and 6.1.1.4'
O O 0.0106 0.0060 'International Tables Vol C Tables 4.2.6.8 and 6.1.1.4'

loop_
_exptl_crystal_face_index_h
_exptl_crystal_face_index_k
_exptl_crystal_face_index_l
_exptl_crystal_face_perp_dist
1 16 16 0.0313
-1 -16 -16 0.0313
-13 -9 9 0.1613
13 9 -9 0.1613
0 -18 15 0.0403
0 18 -15 0.0403

loop_
_geom_angle_atom_site_label_1
_geom_angle_atom_site_label_2
_geom_angle_atom_site_label_3
_geom_angle
_geom_angle_site_symmetry_3
C21 O001 C10 108.49(17) .
C2 C1 C10 113.26(19) .
C20 C1 C2 114.49(18) .
C20 C1 C10 99.72(17) .
C3 C2 C1 121.6(2) .
C3 C2 C4 118.1(2) .
C4 C2 C1 120.2(2) .
C2 C3 C4 121.1(2) 3_666
C2 C4 C3 120.8(2) 3_666
O001 C10 C1 105.90(17) .
O001 C10 C11 110.22(18) .
O001 C10 C15 109.54(19) .
C11 C10 C1 104.50(18) .
C15 C10 C1 113.74(18) .
C15 C10 C11 112.65(19) .
O002 C11 C10 120.3(2) .
O002 C11 C12 124.0(2) .
C12 C11 C10 115.6(2) .
C11 C12 C120 119.8(2) .
C13 C12 C11 116.0(2) .
C13 C12 C120 124.2(2) .
C12 C13 C14 125.2(2) .
C13 C14 C140 117.4(2) .
C15 C14 C13 118.4(2) .
C15 C14 C140 124.2(2) .
C14 C15 C10 121.1(2) .
C21 C20 C1 109.8(2) .
C21 C20 C25 121.0(2) .
C25 C20 C1 129.2(2) .
O001 C21 C22 124.5(2) .
C20 C21 O001 112.8(2) .
C20 C21 C22 122.7(2) .
C21 C22 C23 114.5(2) .
C21 C22 C220 121.8(2) .
C23 C22 C220 123.6(2) .
C22 C23 C24 125.0(2) .
C23 C24 C240 120.6(2) .
C25 C24 C23 117.5(2) .
C25 C24 C240 121.9(2) .
C20 C25 C24 119.3(2) .
C12 C120 C121 108.2(2) .
C12 C120 C122 111.0(2) .
C12 C120 C123 111.9(2) .
C122 C120 C121 110.1(2) .
C122 C120 C123 108.1(2) .
C123 C120 C121 107.4(2) .
C14 C140 C141 108.9(2) .
C142 C140 C14 109.9(2) .
C142 C140 C141 109.9(2) .
C142 C140 C143 107.5(2) .
C143 C140 C14 111.5(2) .
C143 C140 C141 109.0(2) .
C22 C220 C221 110.4(2) .
C22 C220 C222 108.6(2) .
C221 C220 C222 109.2(2) .
C223 C220 C22 111.6(2) .
C223 C220 C221 108.3(2) .
C223 C220 C222 108.7(2) .
C24 C240 C242 113.3(4) .
C24 C240 C245 112.5(2) .
C24 C240 C246 109.0(4) .
C241 C240 C24 110.5(2) .
C241 C240 C243 110.6(3) .
C241 C240 C245 107.9(3) .
C243 C240 C24 108.6(3) .
C243 C240 C245 106.7(3) .
C244 C240 C24 113.9(5) .
C244 C240 C242 108.6(7) .
C244 C240 C246 110.0(7) .
C246 C240 C242 101.3(7) .

loop_
_geom_bond_atom_site_label_1
_geom_bond_atom_site_label_2
_geom_bond_distance
_geom_bond_site_symmetry_2
O001 C10 1.436(3) .
O001 C21 1.383(3) .
O002 C11 1.220(3) .
C1 C2 1.515(3) .
C1 C10 1.611(3) .
C1 C20 1.513(3) .
C2 C3 1.386(3) .
C2 C4 1.387(3) .
C3 C4 1.387(3) 3_666
C10 C11 1.531(3) .
C10 C15 1.488(3) .
C11 C12 1.483(3) .
C12 C13 1.349(3) .
C12 C120 1.521(3) .
C13 C14 1.466(3) .
C14 C15 1.338(3) .
C14 C140 1.530(3) .
C20 C21 1.381(3) .
C20 C25 1.385(3) .
C21 C22 1.394(3) .
C22 C23 1.395(3) .
C22 C220 1.533(3) .
C23 C24 1.400(3) .
C24 C25 1.395(3) .
C24 C240 1.532(4) .
C120 C121 1.542(3) .
C120 C122 1.529(3) .
C120 C123 1.531(3) .
C140 C141 1.531(3) .
C140 C142 1.523(4) .
C140 C143 1.525(4) .
C220 C221 1.536(4) .
C220 C222 1.543(3) .
C220 C223 1.530(4) .
C240 C241 1.501(5) .
C240 C242 1.617(11) .
C240 C243 1.532(5) .
C240 C244 1.419(11) .
C240 C245 1.551(5) .
C240 C246 1.599(10) .

loop_
_exptl_oxdiff_crystal_face_indexfrac_h
_exptl_oxdiff_crystal_face_indexfrac_k
_exptl_oxdiff_crystal_face_indexfrac_l
_exptl_oxdiff_crystal_face_x
_exptl_oxdiff_crystal_face_y
_exptl_oxdiff_crystal_face_z
1.0011 15.9915 15.9955 -0.6529 -0.2173 -0.7448
-1.0011 -15.9915 -15.9955 0.6529 0.2173 0.7448
-12.9979 -8.9887 8.9976 0.6890 0.1954 -0.6545
12.9979 8.9887 -8.9976 -0.6890 -0.1954 0.6545
-0.0033 -17.9969 14.9949 0.5121 -0.7630 -0.4391
0.0033 17.9969 -14.9949 -0.5121 0.7630 0.4391
